data_4306896
loop_
_publ_author_name
'Dmitri V. Konarev'
'Salavat S. Khasanov'
'Akihiro Otsuka'
'Gunzi Saito'
'Rimma N. Lyubovskaya'

_publ_contact_author_address
;
Devision of chemistry, Graduate School of Science,
Kyoto University, Sakyo-ku, Kyoto 606-8502, Japan
;
_publ_contact_author_email saito@kuchem.kyoto-u.ac.jp
_publ_contact_author_name 'Professor G. Saito'
_publ_section_title
;
Formation of Antiferromagnetically Coupled C60.- and Diamagnetic
(C70-)2 Dimers in Ionic Complexes of Fullerenes with (MDABCO+)2.MIITPP (M =
Zn, Co, Mn, and Fe) Assemblies
;
_journal_name_full 'Inorganic Chemistry'
_journal_page_first 2261
_journal_page_last 2271
_journal_paper_doi 10.1021/ic0611138
_journal_volume 46
_journal_year 2007
_chemical_formula_moiety '(C60)2, C44 H28 Mn N4, (C7 H15 N2)2, (C6 H4 CL2)4.2, (C7 H5 N)1.8'
_chemical_formula_sum 'C215.8 H83.8 Cl8.4 Mn N9.8'
_chemical_formula_weight 3166.25
_chemical_name_systematic
;
 ?
;
_space_group_IT_number 61
_symmetry_cell_setting orthorhombic
_symmetry_space_group_name_Hall '-P 2ac 2ab'
_symmetry_space_group_name_H-M 'P b c a'
_atom_sites_solution_hydrogens geom
_atom_sites_solution_primary direct
_atom_sites_solution_secondary difmap
_audit_creation_method SHELXL-97
_cell_angle_alpha 90.00
_cell_angle_beta 90.00
_cell_angle_gamma 90.00
_cell_formula_units_Z 4
_cell_length_a 20.0250(10)
_cell_length_b 25.9500(10)
_cell_length_c 25.938(2)
_cell_measurement_reflns_used 81586
_cell_measurement_temperature 100(2)
_cell_measurement_theta_max 25
_cell_measurement_theta_min 2
_cell_volume 13478.6(13)
_computing_cell_refinement MAC-DENZO
_computing_data_collection MAC-DENZO
_computing_data_reduction MAC-DENZO
_computing_molecular_graphics 'WinGX (Farrugia, 1999)'
_computing_publication_material 'SHELXL-97 (Sheldrick, 1997)'
_computing_structure_refinement 'SHELXL-97 (Sheldrick, 1997)'
_computing_structure_solution 'SHELXS-97 (Sheldrick, 1997)'
_diffrn_ambient_temperature 100(2)
_diffrn_detector_area_resol_mean 0.08
_diffrn_measured_fraction_theta_full 0.912
_diffrn_measured_fraction_theta_max 0.912
_diffrn_measurement_device_type 'MAC_Science Image Plate diffractometer'
_diffrn_measurement_method 'oscillation pattern raflections integration'
_diffrn_radiation_monochromator graphite
_diffrn_radiation_source 'fine-focus sealed tube'
_diffrn_radiation_type MoK\a
_diffrn_radiation_wavelength 0.71073
_diffrn_reflns_av_R_equivalents 0.0543
_diffrn_reflns_av_sigmaI/netI 0.0521
_diffrn_reflns_limit_h_max 24
_diffrn_reflns_limit_h_min 0
_diffrn_reflns_limit_k_max 32
_diffrn_reflns_limit_k_min -32
_diffrn_reflns_limit_l_max 32
_diffrn_reflns_limit_l_min -32
_diffrn_reflns_number 32062
_diffrn_reflns_theta_full 26.37
_diffrn_reflns_theta_max 26.37
_diffrn_reflns_theta_min 2.32
_exptl_absorpt_coefficient_mu 0.340
_exptl_absorpt_correction_type none
_exptl_absorpt_process_details
;
reflections integration procedure incorporates scaling procedures that takes
into account absorption corrections too; in case of low absorption crystals it 
works well
;
_exptl_crystal_colour black
_exptl_crystal_density_diffrn 1.560
_exptl_crystal_density_method 'not measured'
_exptl_crystal_description prism
_exptl_crystal_F_000 6460
_exptl_crystal_size_max 0.40
_exptl_crystal_size_mid 0.30
_exptl_crystal_size_min 0.20
_refine_diff_density_max 0.259
_refine_diff_density_min -0.442
_refine_diff_density_rms 0.048
_refine_ls_extinction_method none
_refine_ls_goodness_of_fit_ref 1.008
_refine_ls_hydrogen_treatment constr
_refine_ls_matrix_type full
_refine_ls_number_parameters 1105
_refine_ls_number_reflns 12559
_refine_ls_number_restraints 275
_refine_ls_restrained_S_all 1.001
_refine_ls_R_factor_all 0.0930
_refine_ls_R_factor_gt 0.0593
_refine_ls_shift/su_max 0.001
_refine_ls_shift/su_mean 0.000
_refine_ls_structure_factor_coef Fsqd
_refine_ls_weighting_details 'calc w=1/[\s^2^(Fo^2^)+(0.0603P)^2^+9.5934P] where P=(Fo^2^+2Fc^2^)/3'
_refine_ls_weighting_scheme calc
_refine_ls_wR_factor_gt 0.1310
_refine_ls_wR_factor_ref 0.1479
_reflns_number_gt 8673
_reflns_number_total 12559
_reflns_threshold_expression >2sigma(I)
_cod_data_source_file ic0611138si20060620_091219.cif
_cod_data_source_block sk151c
_cod_original_formula_sum 'C215.80 H83.80 Cl8.40 Mn N9.80'
_cod_database_code 4306896

loop_
_symmetry_equiv_pos_as_xyz
'x, y, z'
'-x+1/2, -y, z+1/2'
'x+1/2, -y+1/2, -z'
'-x, y+1/2, -z+1/2'
'-x, -y, -z'
'x-1/2, y, -z-1/2'
'-x-1/2, y-1/2, z'
'x, -y-1/2, z-1/2'

loop_
_atom_site_label
_atom_site_type_symbol
_atom_site_fract_x
_atom_site_fract_y
_atom_site_fract_z
_atom_site_U_iso_or_equiv
_atom_site_adp_type
_atom_site_occupancy
_atom_site_symmetry_multiplicity
_atom_site_calc_flag
_atom_site_refinement_flags
_atom_site_disorder_assembly
_atom_site_disorder_group
Mn1 Mn 0.5000 0.5000 0.0000 0.04115(16) Uani 1 2 d S . .
N101 N 0.44494(11) 0.50395(9) 0.06795(10) 0.0379(5) Uani 1 1 d . . .
N102 N 0.58892(12) 0.51334(9) 0.04152(10) 0.0390(5) Uani 1 1 d . . .
C101 C 0.33218(14) 0.48664(11) 0.03204(12) 0.0394(7) Uani 1 1 d . . .
C102 C 0.37691(14) 0.49922(11) 0.07277(12) 0.0374(6) Uani 1 1 d . . .
C103 C 0.35844(15) 0.51028(11) 0.12531(12) 0.0396(7) Uani 1 1 d . . .
H103 H 0.3145 0.5104 0.1390 0.048 Uiso 1 1 calc R . .
C104 C 0.41575(14) 0.52057(11) 0.15161(12) 0.0400(7) Uani 1 1 d . . .
H104 H 0.4191 0.5287 0.1872 0.048 Uiso 1 1 calc R . .
C105 C 0.47051(14) 0.51685(11) 0.11555(12) 0.0372(6) Uani 1 1 d . . .
C106 C 0.53776(14) 0.52547(11) 0.12749(12) 0.0382(6) Uani 1 1 d . . .
C107 C 0.59246(14) 0.52561(11) 0.09295(12) 0.0382(6) Uani 1 1 d . . .
C108 C 0.65991(15) 0.54115(11) 0.10522(13) 0.0433(7) Uani 1 1 d . . .
H108 H 0.6763 0.5512 0.1381 0.052 Uiso 1 1 calc R . .
C109 C 0.69558(15) 0.53850(12) 0.06041(12) 0.0422(7) Uani 1 1 d . . .
H109 H 0.7414 0.5469 0.0563 0.051 Uiso 1 1 calc R . .
C110 C 0.65099(14) 0.52059(11) 0.02034(12) 0.0391(7) Uani 1 1 d . . .
C111 C 0.26034(14) 0.48224(11) 0.04716(12) 0.0406(7) Uani 1 1 d . . .
C112 C 0.21234(15) 0.51339(12) 0.02356(13) 0.0460(7) Uani 1 1 d . . .
H112 H 0.2252 0.5367 -0.0029 0.055 Uiso 1 1 calc R . .
C113 C 0.14614(16) 0.51048(13) 0.03859(15) 0.0525(8) Uani 1 1 d . . .
H113 H 0.1138 0.5315 0.0219 0.063 Uiso 1 1 calc R . .
C114 C 0.12645(17) 0.47766(14) 0.07724(15) 0.0535(8) Uani 1 1 d . . .
H114 H 0.0811 0.4766 0.0879 0.064 Uiso 1 1 calc R . .
C115 C 0.17314(15) 0.44634(13) 0.10041(13) 0.0477(8) Uani 1 1 d . . .
H115 H 0.1599 0.4234 0.1270 0.057 Uiso 1 1 calc R . .
C116 C 0.23923(15) 0.44826(12) 0.08501(13) 0.0436(7) Uani 1 1 d . . .
H116 H 0.2708 0.4259 0.1007 0.052 Uiso 1 1 calc R . .
C117 C 0.55206(14) 0.53590(11) 0.18334(12) 0.0380(6) Uani 1 1 d . . .
C118 C 0.53430(16) 0.58241(12) 0.20606(13) 0.0445(7) Uani 1 1 d . . .
H118 H 0.5170 0.6094 0.1852 0.053 Uiso 1 1 calc R . .
C119 C 0.54137(16) 0.59008(12) 0.25864(13) 0.0486(8) Uani 1 1 d . . .
H119 H 0.5296 0.6223 0.2734 0.058 Uiso 1 1 calc R . .
C120 C 0.56551(16) 0.55099(12) 0.28957(13) 0.0472(8) Uani 1 1 d . . .
H120 H 0.5684 0.5556 0.3258 0.057 Uiso 1 1 calc R . .
C121 C 0.58550(15) 0.50511(12) 0.26726(13) 0.0458(7) Uani 1 1 d . . .
H121 H 0.6040 0.4786 0.2881 0.055 Uiso 1 1 calc R . .
C122 C 0.57861(14) 0.49754(12) 0.21448(12) 0.0411(7) Uani 1 1 d . . .
H122 H 0.5922 0.4658 0.1996 0.049 Uiso 1 1 calc R . .
C201 C 0.81351(18) 0.06343(13) 0.77381(14) 0.0516(8) Uani 1 1 d . . .
C202 C 1.01363(15) 0.14957(13) 0.65954(15) 0.0518(8) Uani 1 1 d . . .
C203 C 0.87954(18) 0.09964(13) 0.57583(14) 0.0524(8) Uani 1 1 d . . .
C204 C 1.00587(16) 0.11539(14) 0.70010(15) 0.0548(9) Uani 1 1 d . . .
C205 C 0.94725(18) 0.10034(13) 0.77726(15) 0.0539(8) Uani 1 1 d . . .
C206 C 0.98178(16) 0.14011(13) 0.61029(14) 0.0498(8) Uani 1 1 d . . .
C207 C 0.92456(17) 0.28981(12) 0.68635(15) 0.0512(8) Uani 1 1 d . . .
C208 C 0.68121(15) 0.22247(13) 0.68104(15) 0.0507(8) Uani 1 1 d . . .
C209 C 0.75104(17) 0.06653(12) 0.74665(14) 0.0501(8) Uani 1 1 d . . .
C210 C 0.75779(17) 0.27729(13) 0.64060(15) 0.0521(8) Uani 1 1 d . . .
C211 C 0.95945(16) 0.18948(13) 0.59036(14) 0.0483(8) Uani 1 1 d . . .
C212 C 0.85441(19) 0.27163(13) 0.78010(15) 0.0545(9) Uani 1 1 d . . .
C213 C 1.01119(15) 0.20461(13) 0.66932(15) 0.0521(8) Uani 1 1 d . . .
C214 C 0.76181(17) 0.04788(12) 0.69443(14) 0.0509(8) Uani 1 1 d . . .
C215 C 0.75278(17) 0.27731(12) 0.73556(15) 0.0525(9) Uani 1 1 d . . .
C216 C 0.87293(17) 0.27453(12) 0.60735(14) 0.0502(8) Uani 1 1 d . . .
C217 C 0.83183(18) 0.10174(13) 0.80865(14) 0.0512(8) Uani 1 1 d . . .
C218 C 0.97833(15) 0.22920(13) 0.62613(14) 0.0487(8) Uani 1 1 d . . .
C219 C 0.85530(18) 0.30504(12) 0.69118(15) 0.0527(8) Uani 1 1 d . . .
C220 C 0.82084(17) 0.29622(12) 0.73698(15) 0.0523(8) Uani 1 1 d . . .
C221 C 0.73914(17) 0.23737(14) 0.60429(14) 0.0530(8) Uani 1 1 d . . .
C222 C 0.93410(17) 0.06037(12) 0.64561(14) 0.0512(8) Uani 1 1 d . . .
C223 C 0.73000(17) 0.07158(13) 0.65335(15) 0.0525(8) Uani 1 1 d . . .
C224 C 0.86364(18) 0.04238(12) 0.73874(14) 0.0530(9) Uani 1 1 d . . .
C225 C 0.69208(16) 0.20352(14) 0.62963(15) 0.0531(8) Uani 1 1 d . . .
C226 C 0.68567(16) 0.11446(14) 0.66173(14) 0.0522(8) Uani 1 1 d . . .
C227 C 0.67276(15) 0.18783(14) 0.72189(15) 0.0524(8) Uani 1 1 d . . .
C228 C 0.80685(18) 0.23783(13) 0.80505(14) 0.0525(8) Uani 1 1 d . . .
C229 C 0.83222(18) 0.06595(13) 0.60144(14) 0.0538(8) Uani 1 1 d . . .
C230 C 0.92878(17) 0.06047(13) 0.74020(15) 0.0531(8) Uani 1 1 d . . .
C231 C 0.94279(18) 0.20802(14) 0.79615(14) 0.0549(9) Uani 1 1 d . . .
C232 C 0.89739(18) 0.17544(14) 0.81972(14) 0.0543(9) Uani 1 1 d . . .
C233 C 0.69403(17) 0.15024(14) 0.61991(15) 0.0536(8) Uani 1 1 d . . .
C234 C 0.76599(18) 0.08008(14) 0.60581(14) 0.0534(8) Uani 1 1 d . . .
C235 C 0.86563(18) 0.04150(12) 0.64399(14) 0.0521(8) Uani 1 1 d . . .
C236 C 1.00098(16) 0.22298(14) 0.71911(16) 0.0553(9) Uani 1 1 d . . .
C237 C 0.92089(17) 0.25729(13) 0.77533(14) 0.0536(8) Uani 1 1 d . . .
C238 C 0.70481(16) 0.19741(13) 0.77080(14) 0.0509(8) Uani 1 1 d . . .
C239 C 0.93559(16) 0.27094(12) 0.63487(15) 0.0515(8) Uani 1 1 d . . .
C240 C 0.94226(18) 0.09637(13) 0.60353(14) 0.0529(8) Uani 1 1 d . . .
C241 C 0.95663(17) 0.26636(13) 0.72794(15) 0.0538(9) Uani 1 1 d . . .
C242 C 0.67479(16) 0.13271(13) 0.71185(15) 0.0525(8) Uani 1 1 d . . .
C243 C 0.78945(18) 0.16191(14) 0.56113(14) 0.0528(8) Uani 1 1 d . . .
C244 C 0.85506(17) 0.23595(13) 0.57254(14) 0.0506(8) Uani 1 1 d . . .
C245 C 0.96423(17) 0.06965(13) 0.69264(15) 0.0528(8) Uani 1 1 d . . .
C246 C 0.99508(16) 0.13393(14) 0.75160(16) 0.0545(8) Uani 1 1 d . . .
C247 C 0.83141(18) 0.03249(12) 0.68990(15) 0.0518(8) Uani 1 1 d . . .
C248 C 0.82292(17) 0.29558(12) 0.64216(15) 0.0517(8) Uani 1 1 d . . .
C249 C 0.74360(18) 0.12960(14) 0.58547(14) 0.0557(9) Uani 1 1 d . . .
C250 C 0.82820(18) 0.19054(14) 0.82445(13) 0.0532(8) Uani 1 1 d . . .
C251 C 0.99300(17) 0.18701(14) 0.76112(15) 0.0558(9) Uani 1 1 d . . .
C252 C 0.72186(17) 0.26785(13) 0.68831(15) 0.0517(8) Uani 1 1 d . . .
C253 C 0.85865(18) 0.14709(13) 0.55616(13) 0.0517(8) Uani 1 1 d . . .
C254 C 0.72705(17) 0.14833(13) 0.79108(14) 0.0513(8) Uani 1 1 d . . .
C255 C 0.90004(18) 0.12026(14) 0.81007(14) 0.0546(9) Uani 1 1 d . . .
C256 C 0.89899(17) 0.19262(13) 0.56347(13) 0.0494(8) Uani 1 1 d . . .
C257 C 0.74417(17) 0.24139(13) 0.77776(15) 0.0531(8) Uani 1 1 d . . .
C258 C 0.78775(18) 0.14494(13) 0.81674(14) 0.0525(8) Uani 1 1 d . . .
C259 C 0.70802(17) 0.10802(13) 0.75484(15) 0.0524(8) Uani 1 1 d . . .
C260 C 0.78717(17) 0.21702(14) 0.57058(14) 0.0534(8) Uani 1 1 d . . .
N301 N 0.48181(12) 0.59564(9) -0.01296(10) 0.0411(6) Uani 1 1 d . . .
N302 N 0.46224(12) 0.69219(9) -0.02611(11) 0.0430(6) Uani 1 1 d . . .
C301 C 0.41393(17) 0.60996(13) 0.00279(17) 0.0601(10) Uani 1 1 d . . .
H30A H 0.4080 0.6021 0.0399 0.072 Uiso 1 1 calc R . .
H30B H 0.3813 0.5890 -0.0168 0.072 Uiso 1 1 calc R . .
C302 C 0.4898(2) 0.60933(13) -0.06732(14) 0.0608(10) Uani 1 1 d . . .
H30C H 0.4559 0.5908 -0.0880 0.073 Uiso 1 1 calc R . .
H30D H 0.5345 0.5981 -0.0793 0.073 Uiso 1 1 calc R . .
C303 C 0.52903(19) 0.62606(13) 0.01731(17) 0.0620(10) Uani 1 1 d . . .
H30E H 0.5750 0.6185 0.0054 0.074 Uiso 1 1 calc R . .
H30F H 0.5259 0.6156 0.0539 0.074 Uiso 1 1 calc R . .
C304 C 0.39980(15) 0.66701(11) -0.00641(13) 0.0435(7) Uani 1 1 d . . .
H30G H 0.3634 0.6709 -0.0319 0.052 Uiso 1 1 calc R . .
H30H H 0.3856 0.6836 0.0262 0.052 Uiso 1 1 calc R . .
C305 C 0.48256(16) 0.66722(12) -0.07636(13) 0.0463(7) Uani 1 1 d . . .
H30I H 0.5255 0.6818 -0.0884 0.056 Uiso 1 1 calc R . .
H30J H 0.4482 0.6738 -0.1031 0.056 Uiso 1 1 calc R . .
C306 C 0.51646(16) 0.68366(12) 0.01322(14) 0.0481(8) Uani 1 1 d . . .
H30K H 0.5025 0.6976 0.0471 0.058 Uiso 1 1 calc R . .
H30L H 0.5578 0.7016 0.0025 0.058 Uiso 1 1 calc R . .
C307 C 0.45161(17) 0.74862(12) -0.03387(15) 0.0523(8) Uani 1 1 d . . .
H30M H 0.4928 0.7643 -0.0469 0.079 Uiso 1 1 calc R . .
H30N H 0.4395 0.7646 -0.0010 0.079 Uiso 1 1 calc R . .
H30O H 0.4156 0.7540 -0.0589 0.079 Uiso 1 1 calc R . .
Cl1 Cl 0.60789(4) 0.32095(4) 0.86199(4) 0.0602(2) Uani 1 1 d D . .
Cl2 Cl 0.73798(5) 0.35392(4) 0.92650(4) 0.0661(3) Uani 1 1 d D . .
C401 C 0.66920(14) 0.36017(11) 0.83568(11) 0.0508(8) Uani 1 1 d D . .
C402 C 0.72591(14) 0.37359(12) 0.86338(11) 0.0536(8) Uani 1 1 d D . .
C403 C 0.77389(15) 0.40510(13) 0.84108(14) 0.0622(10) Uani 1 1 d D . .
H403 H 0.8131 0.4140 0.8597 0.075 Uiso 1 1 calc R . .
C404 C 0.76429(17) 0.42352(14) 0.79149(15) 0.0687(11) Uani 1 1 d D . .
H404 H 0.7969 0.4453 0.7763 0.082 Uiso 1 1 calc R . .
C405 C 0.70766(17) 0.41038(13) 0.76396(13) 0.0656(10) Uani 1 1 d D . .
H405 H 0.7013 0.4234 0.7301 0.079 Uiso 1 1 calc R . .
C406 C 0.66001(16) 0.37815(12) 0.78587(12) 0.0557(9) Uani 1 1 d D . .
H406 H 0.6214 0.3685 0.7668 0.067 Uiso 1 1 calc R . .
Cl3 Cl 0.56542(6) 0.31254(5) 0.67058(6) 0.0510(3) Uani 0.74 1 d PD A 1
Cl4 Cl 0.66602(5) 0.39792(5) 0.63325(5) 0.0560(3) Uani 0.74 1 d PD A 1
C501 C 0.54254(17) 0.35585(15) 0.62330(17) 0.0444(10) Uani 0.74 1 d PD A 1
C502 C 0.58717(17) 0.39320(16) 0.60643(17) 0.0442(10) Uani 0.74 1 d PD A 1
C503 C 0.56995(19) 0.42601(17) 0.56648(17) 0.0544(12) Uani 0.74 1 d PD A 1
H503 H 0.6004 0.4517 0.5552 0.065 Uiso 0.74 1 calc PR A 1
C504 C 0.5077(2) 0.42122(18) 0.54286(19) 0.0608(13) Uani 0.74 1 d PD A 1
H504 H 0.4961 0.4430 0.5148 0.073 Uiso 0.74 1 calc PR A 1
C505 C 0.46320(19) 0.38482(17) 0.56036(18) 0.0546(12) Uani 0.74 1 d PD A 1
H505 H 0.4207 0.3818 0.5444 0.066 Uiso 0.74 1 calc PR A 1
C506 C 0.47965(17) 0.35224(16) 0.60118(17) 0.0477(11) Uani 0.74 1 d PD A 1
H506 H 0.4482 0.3279 0.6137 0.057 Uiso 0.74 1 calc PR A 1
Cl7 Cl 0.5421(7) 0.4544(5) 0.5520(5) 0.0953(19) Uiso 0.11 1 d PD A 2
Cl8 Cl 0.4272(6) 0.3698(5) 0.5573(6) 0.0953(19) Uiso 0.11 1 d PD A 2
C801 C 0.5458(9) 0.4040(8) 0.5955(10) 0.064(3) Uiso 0.11 1 d PGD A 2
C802 C 0.4959(9) 0.3669(8) 0.5976(10) 0.064(3) Uiso 0.11 1 d PGD A 2
C803 C 0.5023(11) 0.3250(8) 0.6305(10) 0.064(3) Uiso 0.11 1 d PGD A 2
H803 H 0.4682 0.2996 0.6319 0.076 Uiso 0.11 1 calc PR A 2
C804 C 0.5588(12) 0.3201(9) 0.6613(11) 0.064(3) Uiso 0.11 1 d PGD A 2
H804 H 0.5632 0.2914 0.6838 0.076 Uiso 0.11 1 calc PR A 2
C805 C 0.6088(10) 0.3572(9) 0.6592(10) 0.064(3) Uiso 0.11 1 d PGD A 2
H805 H 0.6474 0.3539 0.6802 0.076 Uiso 0.11 1 calc PR A 2
C806 C 0.6023(9) 0.3992(8) 0.6263(9) 0.064(3) Uiso 0.11 1 d PGD A 2
H806 H 0.6365 0.4245 0.6248 0.076 Uiso 0.11 1 calc PR A 2
Cl9 Cl 0.5348(8) 0.4445(6) 0.5329(7) 0.0953(19) Uiso 0.09 1 d PD A 3
Cl10 Cl 0.6556(6) 0.4214(6) 0.6085(7) 0.0953(19) Uiso 0.09 1 d PD A 3
C901 C 0.5318(10) 0.3935(11) 0.5755(12) 0.064(3) Uiso 0.09 1 d PGD A 3
C902 C 0.5845(10) 0.3835(11) 0.6089(12) 0.064(3) Uiso 0.09 1 d PGD A 3
C903 C 0.5784(11) 0.3453(10) 0.6462(11) 0.064(3) Uiso 0.09 1 d PGD A 3
H903 H 0.6144 0.3385 0.6691 0.076 Uiso 0.09 1 calc PR A 3
C904 C 0.5196(12) 0.3171(10) 0.6501(11) 0.064(3) Uiso 0.09 1 d PGD A 3
H904 H 0.5154 0.2910 0.6756 0.076 Uiso 0.09 1 calc PR A 3
C905 C 0.4669(10) 0.3271(11) 0.6167(13) 0.064(3) Uiso 0.09 1 d PGD A 3
H905 H 0.4267 0.3078 0.6194 0.076 Uiso 0.09 1 calc PR A 3
C906 C 0.4730(10) 0.3653(11) 0.5794(12) 0.064(3) Uiso 0.09 1 d PGD A 3
H906 H 0.4370 0.3721 0.5566 0.076 Uiso 0.09 1 calc PR A 3
Cl11 Cl 0.4375(10) 0.3508(9) 0.5642(10) 0.0953(19) Uiso 0.06 1 d PD A 4
Cl12 Cl 0.5295(11) 0.2990(8) 0.6506(9) 0.0953(19) Uiso 0.06 1 d PD A 4
C1S C 0.5142(17) 0.3766(13) 0.5807(16) 0.064(3) Uiso 0.06 1 d PGD A 4
C2S C 0.5508(19) 0.3569(14) 0.6218(18) 0.064(3) Uiso 0.06 1 d PGD A 4
C3S C 0.6079(18) 0.3824(14) 0.6386(18) 0.064(3) Uiso 0.06 1 d PGD A 4
H3S H 0.6329 0.3689 0.6666 0.076 Uiso 0.06 1 calc PR A 4
C4S C 0.6283(17) 0.4275(12) 0.6144(16) 0.064(3) Uiso 0.06 1 d PGD A 4
H4S H 0.6673 0.4449 0.6259 0.076 Uiso 0.06 1 calc PR A 4
C5S C 0.5916(19) 0.4471(13) 0.5733(17) 0.064(3) Uiso 0.06 1 d PGD A 4
H5S H 0.6056 0.4780 0.5568 0.076 Uiso 0.06 1 calc PR A 4
C6S C 0.5346(19) 0.4217(14) 0.5565(16) 0.064(3) Uiso 0.06 1 d PGD A 4
H6S H 0.5095 0.4351 0.5285 0.076 Uiso 0.06 1 calc PR A 4
C601 C 0.75575(11) 0.32542(10) 0.49430(11) 0.0542(10) Uani 0.90 1 d PG B 1
H601 H 0.7919 0.3312 0.5173 0.065 Uiso 0.90 1 calc PR B 1
C602 C 0.69526(13) 0.35051(9) 0.50206(12) 0.0591(10) Uani 0.90 1 d PG B 1
H602 H 0.6901 0.3734 0.5304 0.071 Uiso 0.90 1 calc PR B 1
C603 C 0.64235(11) 0.34212(10) 0.46840(13) 0.0580(11) Uani 0.90 1 d PG B 1
H603 H 0.6010 0.3593 0.4737 0.070 Uiso 0.90 1 calc PR B 1
C604 C 0.64994(11) 0.30863(12) 0.42698(11) 0.0551(10) Uani 0.90 1 d PG B 1
H604 H 0.6138 0.3029 0.4040 0.066 Uiso 0.90 1 calc PR B 1
C605 C 0.71044(12) 0.28354(12) 0.41923(10) 0.0500(9) Uani 0.90 1 d PG B 1
H605 H 0.7156 0.2607 0.3909 0.060 Uiso 0.90 1 calc PR B 1
C606 C 0.76334(10) 0.29193(10) 0.45288(11) 0.0475(10) Uani 0.90 1 d PG B 1
C607 C 0.8271(3) 0.2674(2) 0.4448(2) 0.0505(13) Uani 0.90 1 d P B 1
N601 N 0.87647(19) 0.24710(15) 0.43793(15) 0.0648(9) Uani 0.90 1 d P B 1
Cl5 Cl 0.8078(4) 0.3507(3) 0.5190(3) 0.0467(16) Uiso 0.10 1 d PD C 2
Cl6 Cl 0.8344(9) 0.2537(5) 0.4458(7) 0.0467(16) Uiso 0.10 1 d PD C 2
C701 C 0.7470(5) 0.3278(4) 0.4777(4) 0.054(6) Uiso 0.10 1 d PGD C 2
C702 C 0.7585(7) 0.2855(5) 0.4460(6) 0.054(6) Uiso 0.10 1 d PGD C 2
C703 C 0.7085(10) 0.2681(7) 0.4132(8) 0.054(6) Uiso 0.10 1 d PGD C 2
H703 H 0.7164 0.2392 0.3915 0.064 Uiso 0.10 1 calc PR C 2
C704 C 0.6470(9) 0.2929(9) 0.4120(9) 0.054(6) Uiso 0.10 1 d PGD C 2
H704 H 0.6129 0.2809 0.3896 0.064 Uiso 0.10 1 calc PR C 2
C705 C 0.6355(7) 0.3351(9) 0.4437(9) 0.054(6) Uiso 0.10 1 d PGD C 2
H705 H 0.5935 0.3521 0.4430 0.064 Uiso 0.10 1 calc PR C 2
C706 C 0.6855(6) 0.3526(7) 0.4766(7) 0.054(6) Uiso 0.10 1 d PGD C 2
H706 H 0.6776 0.3815 0.4982 0.064 Uiso 0.10 1 calc PR C 2

loop_
_atom_site_aniso_label
_atom_site_aniso_U_11
_atom_site_aniso_U_22
_atom_site_aniso_U_33
_atom_site_aniso_U_23
_atom_site_aniso_U_13
_atom_site_aniso_U_12
Mn1 0.0395(3) 0.0541(4) 0.0298(4) -0.0029(3) -0.0001(3) -0.0024(3)
N101 0.0395(12) 0.0454(13) 0.0288(14) -0.0025(10) -0.0031(10) -0.0011(11)
N102 0.0396(13) 0.0486(14) 0.0289(14) -0.0004(10) 0.0012(10) -0.0001(11)
C101 0.0432(16) 0.0401(15) 0.0350(18) 0.0007(12) -0.0005(12) 0.0022(12)
C102 0.0408(15) 0.0413(15) 0.0302(16) 0.0007(12) -0.0010(12) 0.0011(12)
C103 0.0422(15) 0.0437(16) 0.0331(18) 0.0008(12) 0.0032(12) -0.0013(13)
C104 0.0481(17) 0.0426(16) 0.0293(17) 0.0000(12) 0.0032(13) -0.0013(13)
C105 0.0433(15) 0.0401(15) 0.0281(17) -0.0005(11) 0.0014(12) -0.0002(12)
C106 0.0459(16) 0.0380(15) 0.0307(18) -0.0003(12) 0.0017(12) -0.0028(13)
C107 0.0474(16) 0.0409(16) 0.0263(17) -0.0018(11) -0.0033(12) 0.0000(13)
C108 0.0448(16) 0.0496(17) 0.0354(19) -0.0012(13) -0.0027(13) -0.0022(14)
C109 0.0391(15) 0.0540(18) 0.0334(18) 0.0016(13) -0.0014(13) -0.0041(13)
C110 0.0407(15) 0.0443(16) 0.0324(18) 0.0017(12) -0.0024(12) -0.0033(13)
C111 0.0405(16) 0.0488(17) 0.0326(18) -0.0022(13) -0.0009(12) -0.0027(13)
C112 0.0451(17) 0.0547(18) 0.038(2) 0.0036(14) -0.0001(14) -0.0008(14)
C113 0.0414(17) 0.067(2) 0.050(2) 0.0020(16) -0.0021(15) 0.0054(15)
C114 0.0437(17) 0.069(2) 0.048(2) -0.0066(17) 0.0054(15) -0.0034(16)
C115 0.0492(18) 0.0591(19) 0.0349(19) 0.0006(14) 0.0032(14) -0.0052(15)
C116 0.0442(16) 0.0514(18) 0.0353(19) 0.0006(13) -0.0013(13) -0.0017(14)
C117 0.0395(15) 0.0440(16) 0.0304(17) -0.0022(12) 0.0009(12) -0.0035(12)
C118 0.0529(18) 0.0452(17) 0.0355(19) -0.0022(13) -0.0031(14) 0.0007(14)
C119 0.0574(19) 0.0493(18) 0.039(2) -0.0111(14) 0.0018(15) -0.0007(15)
C120 0.0524(18) 0.060(2) 0.0295(18) -0.0053(14) -0.0019(14) -0.0083(15)
C121 0.0479(17) 0.0544(19) 0.0352(19) 0.0050(14) -0.0063(13) -0.0040(14)
C122 0.0473(16) 0.0447(16) 0.0312(17) -0.0018(12) -0.0004(13) -0.0006(13)
C201 0.064(2) 0.0522(19) 0.038(2) 0.0133(14) 0.0041(16) -0.0027(16)
C202 0.0393(16) 0.060(2) 0.056(2) 0.0067(16) 0.0059(15) 0.0033(15)
C203 0.065(2) 0.058(2) 0.034(2) -0.0082(15) 0.0057(16) 0.0012(17)
C204 0.0449(18) 0.067(2) 0.052(2) 0.0105(17) 0.0001(16) 0.0118(16)
C205 0.059(2) 0.061(2) 0.042(2) 0.0130(16) -0.0079(16) 0.0106(17)
C206 0.0481(17) 0.0557(19) 0.046(2) 0.0059(15) 0.0070(15) 0.0044(15)
C207 0.056(2) 0.0444(18) 0.053(2) 0.0018(15) 0.0024(16) -0.0106(15)
C208 0.0386(16) 0.062(2) 0.051(2) 0.0080(16) 0.0023(15) 0.0063(15)
C209 0.0565(19) 0.0475(18) 0.046(2) 0.0068(15) 0.0057(15) -0.0095(15)
C210 0.0545(19) 0.0504(19) 0.051(2) 0.0153(15) 0.0021(16) 0.0105(15)
C211 0.0475(17) 0.0557(19) 0.042(2) 0.0077(15) 0.0108(14) 0.0003(15)
C212 0.070(2) 0.0495(19) 0.044(2) -0.0129(15) -0.0015(17) -0.0085(17)
C213 0.0383(16) 0.063(2) 0.055(2) 0.0026(17) 0.0022(15) -0.0057(15)
C214 0.062(2) 0.0436(17) 0.047(2) -0.0019(14) 0.0025(16) -0.0142(15)
C215 0.059(2) 0.0473(18) 0.051(2) 0.0000(15) 0.0125(17) 0.0063(15)
C216 0.0570(19) 0.0471(18) 0.047(2) 0.0143(15) 0.0038(16) 0.0008(15)
C217 0.063(2) 0.0540(19) 0.036(2) 0.0116(14) 0.0010(15) 0.0016(16)
C218 0.0433(16) 0.0544(19) 0.049(2) 0.0082(15) 0.0067(14) -0.0069(15)
C219 0.064(2) 0.0411(17) 0.053(2) 0.0006(14) 0.0048(17) -0.0057(15)
C220 0.062(2) 0.0428(17) 0.052(2) -0.0038(14) 0.0067(17) 0.0022(15)
C221 0.0520(19) 0.063(2) 0.044(2) 0.0124(16) -0.0063(15) 0.0076(16)
C222 0.061(2) 0.0472(18) 0.046(2) -0.0016(14) 0.0087(16) 0.0086(16)
C223 0.0561(19) 0.0543(19) 0.047(2) -0.0044(15) -0.0023(16) -0.0174(16)
C224 0.069(2) 0.0445(17) 0.046(2) 0.0109(14) 0.0045(17) 0.0026(16)
C225 0.0403(16) 0.072(2) 0.047(2) 0.0070(17) -0.0077(15) 0.0036(16)
C226 0.0454(17) 0.066(2) 0.045(2) -0.0008(16) -0.0063(15) -0.0143(16)
C227 0.0399(16) 0.065(2) 0.052(2) -0.0021(16) 0.0031(15) 0.0027(15)
C228 0.065(2) 0.054(2) 0.038(2) -0.0105(15) 0.0018(16) -0.0003(17)
C229 0.067(2) 0.054(2) 0.040(2) -0.0102(15) 0.0006(16) -0.0068(17)
C230 0.057(2) 0.0527(19) 0.050(2) 0.0136(15) -0.0018(16) 0.0084(16)
C231 0.058(2) 0.067(2) 0.040(2) -0.0029(16) -0.0147(16) -0.0100(17)
C232 0.063(2) 0.068(2) 0.032(2) 0.0002(15) -0.0116(15) -0.0022(18)
C233 0.0482(18) 0.068(2) 0.045(2) 0.0006(16) -0.0097(15) -0.0058(16)
C234 0.065(2) 0.060(2) 0.035(2) -0.0065(15) -0.0070(16) -0.0134(17)
C235 0.070(2) 0.0406(17) 0.046(2) -0.0054(14) 0.0056(17) -0.0001(16)
C236 0.0422(17) 0.062(2) 0.062(3) 0.0051(17) -0.0084(16) -0.0105(16)
C237 0.060(2) 0.057(2) 0.044(2) -0.0091(15) -0.0085(16) -0.0141(17)
C238 0.0491(18) 0.062(2) 0.041(2) -0.0026(15) 0.0113(15) 0.0014(16)
C239 0.0517(18) 0.0511(18) 0.052(2) 0.0113(15) 0.0020(16) -0.0065(15)
C240 0.059(2) 0.056(2) 0.044(2) -0.0005(15) 0.0114(16) 0.0088(16)
C241 0.0520(19) 0.0546(19) 0.055(2) -0.0031(16) 0.0008(16) -0.0165(16)
C242 0.0412(17) 0.061(2) 0.056(2) 0.0015(16) 0.0026(15) -0.0106(15)
C243 0.062(2) 0.067(2) 0.029(2) 0.0004(15) -0.0058(15) -0.0024(17)
C244 0.0576(19) 0.060(2) 0.035(2) 0.0137(15) -0.0005(15) -0.0007(16)
C245 0.0508(19) 0.0523(19) 0.055(2) 0.0104(16) 0.0044(16) 0.0104(16)
C246 0.0427(17) 0.066(2) 0.054(2) 0.0099(17) -0.0079(16) 0.0026(16)
C247 0.065(2) 0.0410(17) 0.050(2) 0.0000(14) 0.0028(17) -0.0057(15)
C248 0.059(2) 0.0430(17) 0.053(2) 0.0104(15) 0.0050(16) 0.0049(15)
C249 0.057(2) 0.072(2) 0.038(2) -0.0084(16) -0.0102(16) -0.0112(18)
C250 0.065(2) 0.070(2) 0.0247(19) -0.0015(15) 0.0012(15) -0.0051(18)
C251 0.0474(18) 0.072(2) 0.048(2) -0.0005(17) -0.0115(16) -0.0081(17)
C252 0.0511(18) 0.0540(19) 0.050(2) 0.0053(15) 0.0037(16) 0.0112(16)
C253 0.063(2) 0.064(2) 0.0278(19) -0.0021(14) 0.0002(15) 0.0029(17)
C254 0.0555(19) 0.058(2) 0.041(2) 0.0035(15) 0.0117(15) -0.0022(16)
C255 0.063(2) 0.064(2) 0.036(2) 0.0104(15) -0.0084(16) 0.0009(17)
C256 0.0559(19) 0.058(2) 0.034(2) 0.0093(14) 0.0101(15) 0.0026(16)
C257 0.059(2) 0.054(2) 0.047(2) -0.0075(15) 0.0108(16) 0.0051(16)
C258 0.063(2) 0.063(2) 0.031(2) 0.0062(15) 0.0053(15) -0.0062(17)
C259 0.0523(18) 0.058(2) 0.047(2) 0.0061(15) 0.0090(16) -0.0147(16)
C260 0.0554(19) 0.068(2) 0.036(2) 0.0135(16) -0.0035(15) 0.0043(17)
N301 0.0445(14) 0.0459(14) 0.0329(15) -0.0024(10) -0.0013(10) -0.0016(11)
N302 0.0461(14) 0.0437(14) 0.0391(17) -0.0002(11) -0.0008(11) 0.0003(11)
C301 0.0491(19) 0.052(2) 0.079(3) 0.0088(18) 0.0124(18) 0.0025(16)
C302 0.096(3) 0.053(2) 0.034(2) 0.0029(15) 0.0048(18) 0.0063(19)
C303 0.070(2) 0.053(2) 0.064(3) -0.0037(17) -0.0275(19) -0.0005(17)
C304 0.0424(16) 0.0476(17) 0.041(2) 0.0001(13) 0.0025(13) -0.0020(13)
C305 0.0513(18) 0.0504(18) 0.037(2) 0.0001(13) 0.0011(14) -0.0006(14)
C306 0.0542(19) 0.0493(18) 0.041(2) -0.0016(14) -0.0093(14) -0.0044(15)
C307 0.058(2) 0.0455(17) 0.053(2) 0.0017(15) -0.0002(16) -0.0003(15)
Cl1 0.0554(5) 0.0697(6) 0.0554(6) 0.0052(4) -0.0029(4) -0.0156(4)
Cl2 0.0589(5) 0.0771(6) 0.0624(7) 0.0046(5) -0.0089(4) -0.0100(4)
C401 0.0518(18) 0.0472(18) 0.053(2) -0.0048(15) 0.0078(16) -0.0004(15)
C402 0.0480(18) 0.0537(19) 0.059(3) -0.0035(16) 0.0020(16) -0.0006(15)
C403 0.0493(19) 0.055(2) 0.082(3) 0.0007(19) 0.0078(19) -0.0022(16)
C404 0.058(2) 0.062(2) 0.085(4) 0.007(2) 0.018(2) -0.0003(19)
C405 0.082(3) 0.059(2) 0.056(3) 0.0034(17) 0.016(2) 0.009(2)
C406 0.062(2) 0.054(2) 0.050(2) -0.0063(16) 0.0059(17) 0.0055(17)
Cl3 0.0487(6) 0.0525(6) 0.0517(8) 0.0082(5) 0.0027(5) 0.0060(5)
Cl4 0.0468(6) 0.0602(7) 0.0609(8) 0.0041(6) -0.0052(5) -0.0040(5)
C501 0.042(2) 0.052(2) 0.039(3) -0.0086(19) 0.0008(18) 0.0105(19)
C502 0.041(2) 0.050(3) 0.041(3) -0.003(2) -0.0012(19) 0.0089(19)
C503 0.048(3) 0.059(3) 0.057(3) 0.003(2) 0.001(2) 0.014(2)
C504 0.056(3) 0.069(3) 0.058(4) -0.002(3) -0.008(3) 0.022(3)
C505 0.044(3) 0.059(3) 0.060(4) -0.010(2) -0.009(2) 0.014(2)
C506 0.041(2) 0.050(3) 0.052(3) -0.014(2) -0.002(2) 0.004(2)
C601 0.057(2) 0.057(2) 0.049(3) 0.0090(18) -0.0020(19) -0.0085(18)
C602 0.068(3) 0.055(2) 0.054(3) -0.0021(19) 0.002(2) -0.0099(19)
C603 0.053(2) 0.056(2) 0.065(3) 0.006(2) 0.006(2) -0.0064(18)
C604 0.047(2) 0.065(3) 0.053(3) 0.009(2) -0.0052(18) -0.0097(19)
C605 0.049(2) 0.062(2) 0.039(2) 0.0032(17) 0.0000(16) -0.0073(18)
C606 0.050(2) 0.057(2) 0.036(2) 0.0099(16) -0.0040(16) -0.0058(17)
C607 0.055(3) 0.062(4) 0.035(2) 0.010(3) -0.0073(18) -0.004(3)
N601 0.056(2) 0.086(3) 0.052(2) 0.0071(18) -0.0064(17) 0.0029(19)

loop_
_atom_type_symbol
_atom_type_description
_atom_type_scat_dispersion_real
_atom_type_scat_dispersion_imag
_atom_type_scat_source
C C 0.0033 0.0016 'International Tables Vol C Tables 4.2.6.8 and 6.1.1.4'
H H 0.0000 0.0000 'International Tables Vol C Tables 4.2.6.8 and 6.1.1.4'
N N 0.0061 0.0033 'International Tables Vol C Tables 4.2.6.8 and 6.1.1.4'
Cl Cl 0.1484 0.1585 'International Tables Vol C Tables 4.2.6.8 and 6.1.1.4'
Mn Mn 0.3368 0.7283 'International Tables Vol C Tables 4.2.6.8 and 6.1.1.4'

loop_
_geom_angle_atom_site_label_1
_geom_angle_atom_site_label_2
_geom_angle_atom_site_label_3
_geom_angle
_geom_angle_site_symmetry_1
_geom_angle_site_symmetry_3
_geom_angle_publ_flag
N101 Mn1 N101 180.0 5_665 . ?
N101 Mn1 N102 90.39(9) 5_665 5_665 ?
N101 Mn1 N102 89.61(9) . 5_665 ?
N101 Mn1 N102 89.61(9) 5_665 . ?
N101 Mn1 N102 90.39(9) . . ?
N102 Mn1 N102 180.00(12) 5_665 . ?
N101 Mn1 N301 90.69(9) 5_665 . ?
N101 Mn1 N301 89.31(9) . . ?
N102 Mn1 N301 88.38(9) 5_665 . ?
N102 Mn1 N301 91.62(9) . . ?
N101 Mn1 N301 89.31(9) 5_665 5_665 ?
N101 Mn1 N301 90.69(9) . 5_665 ?
N102 Mn1 N301 91.62(9) 5_665 5_665 ?
N102 Mn1 N301 88.38(9) . 5_665 ?
N301 Mn1 N301 180.00(12) . 5_665 ?
C102 N101 C105 108.0(2) . . ?
C102 N101 Mn1 126.74(19) . . ?
C105 N101 Mn1 125.01(18) . . ?
C110 N102 C107 108.1(2) . . ?
C110 N102 Mn1 125.6(2) . . ?
C107 N102 Mn1 125.28(19) . . ?
C110 C101 C102 126.5(3) 5_665 . ?
C110 C101 C111 118.1(3) 5_665 . ?
C102 C101 C111 115.4(3) . . ?
N101 C102 C101 125.2(3) . . ?
N101 C102 C103 108.8(2) . . ?
C101 C102 C103 125.9(3) . . ?
C104 C103 C102 107.3(3) . . ?
C104 C103 H103 126.4 . . ?
C102 C103 H103 126.4 . . ?
C103 C104 C105 107.6(3) . . ?
C103 C104 H104 126.2 . . ?
C105 C104 H104 126.2 . . ?
N101 C105 C106 126.5(3) . . ?
N101 C105 C104 108.3(2) . . ?
C106 C105 C104 125.2(3) . . ?
C105 C106 C107 127.2(3) . . ?
C105 C106 C117 115.2(3) . . ?
C107 C106 C117 117.6(3) . . ?
N102 C107 C106 125.1(3) . . ?
N102 C107 C108 109.1(3) . . ?
C106 C107 C108 125.8(3) . . ?
C109 C108 C107 106.7(3) . . ?
C109 C108 H108 126.7 . . ?
C107 C108 H108 126.7 . . ?
C108 C109 C110 107.7(3) . . ?
C108 C109 H109 126.1 . . ?
C110 C109 H109 126.1 . . ?
N102 C110 C101 125.7(3) . 5_665 ?
N102 C110 C109 108.4(3) . . ?
C101 C110 C109 125.9(3) 5_665 . ?
C116 C111 C112 118.0(3) . . ?
C116 C111 C101 121.9(3) . . ?
C112 C111 C101 120.2(3) . . ?
C113 C112 C111 120.3(3) . . ?
C113 C112 H112 119.9 . . ?
C111 C112 H112 119.9 . . ?
C114 C113 C112 121.0(3) . . ?
C114 C113 H113 119.5 . . ?
C112 C113 H113 119.5 . . ?
C113 C114 C115 119.3(3) . . ?
C113 C114 H114 120.3 . . ?
C115 C114 H114 120.3 . . ?
C114 C115 C116 120.2(3) . . ?
C114 C115 H115 119.9 . . ?
C116 C115 H115 119.9 . . ?
C115 C116 C111 121.3(3) . . ?
C115 C116 H116 119.4 . . ?
C111 C116 H116 119.4 . . ?
C122 C117 C118 118.3(3) . . ?
C122 C117 C106 120.4(3) . . ?
C118 C117 C106 121.1(3) . . ?
C119 C118 C117 121.1(3) . . ?
C119 C118 H118 119.5 . . ?
C117 C118 H118 119.5 . . ?
C120 C119 C118 120.1(3) . . ?
C120 C119 H119 119.9 . . ?
C118 C119 H119 119.9 . . ?
C119 C120 C121 119.4(3) . . ?
C119 C120 H120 120.3 . . ?
C121 C120 H120 120.3 . . ?
C120 C121 C122 120.3(3) . . ?
C120 C121 H121 119.8 . . ?
C122 C121 H121 119.8 . . ?
C117 C122 C121 120.7(3) . . ?
C117 C122 H122 119.7 . . ?
C121 C122 H122 119.7 . . ?
C217 C201 C209 120.5(3) . . ?
C217 C201 C224 119.3(3) . . ?
C209 C201 C224 108.3(3) . . ?
C204 C202 C206 120.8(3) . . ?
C204 C202 C213 119.6(3) . . ?
C206 C202 C213 107.8(3) . . ?
C253 C203 C240 119.5(3) . . ?
C253 C203 C229 120.2(3) . . ?
C240 C203 C229 107.7(3) . . ?
C202 C204 C246 120.6(3) . . ?
C202 C204 C245 118.9(3) . . ?
C246 C204 C245 108.0(3) . . ?
C255 C205 C246 120.7(3) . . ?
C255 C205 C230 120.0(3) . . ?
C246 C205 C230 106.9(3) . . ?
C240 C206 C202 119.9(3) . . ?
C240 C206 C211 119.9(3) . . ?
C202 C206 C211 107.5(3) . . ?
C241 C207 C239 119.9(3) . . ?
C241 C207 C219 119.5(3) . . ?
C239 C207 C219 108.7(3) . . ?
C227 C208 C225 120.0(3) . . ?
C227 C208 C252 119.5(3) . . ?
C225 C208 C252 108.3(3) . . ?
C259 C209 C201 120.4(3) . . ?
C259 C209 C214 119.4(3) . . ?
C201 C209 C214 108.0(3) . . ?
C248 C210 C221 120.4(3) . . ?
C248 C210 C252 119.9(3) . . ?
C221 C210 C252 107.8(3) . . ?
C256 C211 C218 120.5(3) . . ?
C256 C211 C206 119.7(3) . . ?
C218 C211 C206 108.8(3) . . ?
C237 C212 C228 120.6(3) . . ?
C237 C212 C220 119.5(3) . . ?
C228 C212 C220 107.8(3) . . ?
C236 C213 C218 120.0(3) . . ?
C236 C213 C202 120.3(3) . . ?
C218 C213 C202 108.3(3) . . ?
C223 C214 C209 120.0(3) . . ?
C223 C214 C247 120.0(3) . . ?
C209 C214 C247 108.0(3) . . ?
C252 C215 C257 119.9(3) . . ?
C252 C215 C220 120.0(3) . . ?
C257 C215 C220 108.1(3) . . ?
C244 C216 C239 119.7(3) . . ?
C244 C216 C248 119.6(3) . . ?
C239 C216 C248 108.4(3) . . ?
C201 C217 C258 119.2(3) . . ?
C201 C217 C255 120.1(3) . . ?
C258 C217 C255 108.4(3) . . ?
C239 C218 C211 119.9(3) . . ?
C239 C218 C213 119.6(3) . . ?
C211 C218 C213 107.6(3) . . ?
C220 C219 C207 120.2(3) . . ?
C220 C219 C248 119.9(3) . . ?
C207 C219 C248 107.9(3) . . ?
C219 C220 C215 120.0(3) . . ?
C219 C220 C212 120.0(3) . . ?
C215 C220 C212 107.8(3) . . ?
C260 C221 C225 120.1(3) . . ?
C260 C221 C210 119.8(3) . . ?
C225 C221 C210 107.9(3) . . ?
C245 C222 C240 120.3(3) . . ?
C245 C222 C235 119.7(3) . . ?
C240 C222 C235 107.6(3) . . ?
C214 C223 C226 120.7(3) . . ?
C214 C223 C234 119.6(3) . . ?
C226 C223 C234 108.6(3) . . ?
C230 C224 C247 120.3(3) . . ?
C230 C224 C201 120.2(3) . . ?
C247 C224 C201 107.8(3) . . ?
C233 C225 C208 120.4(3) . . ?
C233 C225 C221 119.9(3) . . ?
C208 C225 C221 108.2(3) . . ?
C242 C226 C233 120.0(3) . . ?
C242 C226 C223 119.8(3) . . ?
C233 C226 C223 108.3(3) . . ?
C208 C227 C238 120.1(3) . . ?
C208 C227 C242 119.5(3) . . ?
C238 C227 C242 108.3(3) . . ?
C250 C228 C257 120.0(3) . . ?
C250 C228 C212 119.6(3) . . ?
C257 C228 C212 108.3(3) . . ?
C234 C229 C235 120.1(3) . . ?
C234 C229 C203 120.3(3) . . ?
C235 C229 C203 108.3(3) . . ?
C224 C230 C245 119.7(3) . . ?
C224 C230 C205 119.7(3) . . ?
C245 C230 C205 108.7(3) . . ?
C232 C231 C237 120.2(3) . . ?
C232 C231 C251 119.9(3) . . ?
C237 C231 C251 107.7(3) . . ?
C231 C232 C250 120.1(3) . . ?
C231 C232 C255 120.1(3) . . ?
C250 C232 C255 108.5(3) . . ?
C225 C233 C226 119.8(3) . . ?
C225 C233 C249 119.8(3) . . ?
C226 C233 C249 108.0(3) . . ?
C229 C234 C223 120.6(3) . . ?
C229 C234 C249 119.9(3) . . ?
C223 C234 C249 106.8(3) . . ?
C247 C235 C229 120.1(3) . . ?
C247 C235 C222 119.6(3) . . ?
C229 C235 C222 108.2(3) . . ?
C213 C236 C251 119.7(3) . . ?
C213 C236 C241 120.1(3) . . ?
C251 C236 C241 108.3(3) . . ?
C212 C237 C241 120.6(3) . . ?
C212 C237 C231 119.4(3) . . ?
C241 C237 C231 108.1(3) . . ?
C257 C238 C227 120.3(3) . . ?
C257 C238 C254 119.8(3) . . ?
C227 C238 C254 107.7(3) . . ?
C218 C239 C207 120.5(3) . . ?
C218 C239 C216 120.0(3) . . ?
C207 C239 C216 107.6(3) . . ?
C206 C240 C222 119.7(3) . . ?
C206 C240 C203 120.4(3) . . ?
C222 C240 C203 108.3(3) . . ?
C207 C241 C237 120.1(3) . . ?
C207 C241 C236 119.8(3) . . ?
C237 C241 C236 108.2(3) . . ?
C226 C242 C259 119.6(3) . . ?
C226 C242 C227 120.2(3) . . ?
C259 C242 C227 108.1(3) . . ?
C249 C243 C253 120.8(3) . . ?
C249 C243 C260 119.7(3) . . ?
C253 C243 C260 107.9(3) . . ?
C216 C244 C260 120.5(3) . . ?
C216 C244 C256 120.5(3) . . ?
C260 C244 C256 107.6(3) . . ?
C222 C245 C230 120.7(3) . . ?
C222 C245 C204 120.4(3) . . ?
C230 C245 C204 107.5(3) . . ?
C251 C246 C204 119.9(3) . . ?
C251 C246 C205 119.3(3) . . ?
C204 C246 C205 108.9(3) . . ?
C235 C247 C224 120.0(3) . . ?
C235 C247 C214 119.6(3) . . ?
C224 C247 C214 108.0(3) . . ?
C210 C248 C219 120.3(3) . . ?
C210 C248 C216 120.0(3) . . ?
C219 C248 C216 107.5(3) . . ?
C243 C249 C233 120.8(3) . . ?
C243 C249 C234 119.4(3) . . ?
C233 C249 C234 108.4(3) . . ?
C228 C250 C232 120.1(3) . . ?
C228 C250 C258 119.9(3) . . ?
C232 C250 C258 107.6(3) . . ?
C246 C251 C236 120.0(3) . . ?
C246 C251 C231 119.8(3) . . ?
C236 C251 C231 107.7(3) . . ?
C215 C252 C208 120.6(3) . . ?
C215 C252 C210 119.9(3) . . ?
C208 C252 C210 107.8(3) . . ?
C203 C253 C256 120.4(3) . . ?
C203 C253 C243 119.3(3) . . ?
C256 C253 C243 107.9(3) . . ?
C258 C254 C238 119.9(3) . . ?
C258 C254 C259 119.5(3) . . ?
C238 C254 C259 108.5(3) . . ?
C205 C255 C217 120.6(3) . . ?
C205 C255 C232 120.2(3) . . ?
C217 C255 C232 107.2(3) . . ?
C211 C256 C253 120.1(3) . . ?
C211 C256 C244 119.3(3) . . ?
C253 C256 C244 108.5(3) . . ?
C238 C257 C228 120.1(3) . . ?
C238 C257 C215 119.6(3) . . ?
C228 C257 C215 108.0(3) . . ?
C254 C258 C217 121.0(3) . . ?
C254 C258 C250 120.3(3) . . ?
C217 C258 C250 108.2(3) . . ?
C209 C259 C242 120.5(3) . . ?
C209 C259 C254 119.4(3) . . ?
C242 C259 C254 107.4(3) . . ?
C221 C260 C244 119.6(3) . . ?
C221 C260 C243 119.9(3) . . ?
C244 C260 C243 108.1(3) . . ?
C303 N301 C302 108.4(3) . . ?
C303 N301 C301 108.2(3) . . ?
C302 N301 C301 108.0(3) . . ?
C303 N301 Mn1 111.43(19) . . ?
C302 N301 Mn1 110.52(19) . . ?
C301 N301 Mn1 110.16(18) . . ?
C307 N302 C304 110.7(2) . . ?
C307 N302 C306 109.8(2) . . ?
C304 N302 C306 107.8(2) . . ?
C307 N302 C305 110.0(2) . . ?
C304 N302 C305 109.4(2) . . ?
C306 N302 C305 109.1(2) . . ?
N301 C301 C304 112.0(3) . . ?
N301 C301 H30A 109.2 . . ?
C304 C301 H30A 109.2 . . ?
N301 C301 H30B 109.2 . . ?
C304 C301 H30B 109.2 . . ?
H30A C301 H30B 107.9 . . ?
N301 C302 C305 112.1(3) . . ?
N301 C302 H30C 109.2 . . ?
C305 C302 H30C 109.2 . . ?
N301 C302 H30D 109.2 . . ?
C305 C302 H30D 109.2 . . ?
H30C C302 H30D 107.9 . . ?
N301 C303 C306 112.8(3) . . ?
N301 C303 H30E 109.0 . . ?
C306 C303 H30E 109.0 . . ?
N301 C303 H30F 109.0 . . ?
C306 C303 H30F 109.0 . . ?
H30E C303 H30F 107.8 . . ?
N302 C304 C301 108.7(2) . . ?
N302 C304 H30G 109.9 . . ?
C301 C304 H30G 109.9 . . ?
N302 C304 H30H 109.9 . . ?
C301 C304 H30H 109.9 . . ?
H30G C304 H30H 108.3 . . ?
N302 C305 C302 108.3(3) . . ?
N302 C305 H30I 110.0 . . ?
C302 C305 H30I 110.0 . . ?
N302 C305 H30J 110.0 . . ?
C302 C305 H30J 110.0 . . ?
H30I C305 H30J 108.4 . . ?
N302 C306 C303 108.1(2) . . ?
N302 C306 H30K 110.1 . . ?
C303 C306 H30K 110.1 . . ?
N302 C306 H30L 110.1 . . ?
C303 C306 H30L 110.1 . . ?
H30K C306 H30L 108.4 . . ?
N302 C307 H30M 109.5 . . ?
N302 C307 H30N 109.5 . . ?
H30M C307 H30N 109.5 . . ?
N302 C307 H30O 109.5 . . ?
H30M C307 H30O 109.5 . . ?
H30N C307 H30O 109.5 . . ?
C406 C401 C402 120.4(2) . . ?
C406 C401 Cl1 118.1(2) . . ?
C402 C401 Cl1 121.5(2) . . ?
C403 C402 C401 119.9(3) . . ?
C403 C402 Cl2 118.1(2) . . ?
C401 C402 Cl2 122.0(2) . . ?
C404 C403 C402 119.6(3) . . ?
C404 C403 H403 120.2 . . ?
C402 C403 H403 120.2 . . ?
C405 C404 C403 120.5(3) . . ?
C405 C404 H404 119.7 . . ?
C403 C404 H404 119.7 . . ?
C404 C405 C406 120.0(3) . . ?
C404 C405 H405 120.0 . . ?
C406 C405 H405 120.0 . . ?
C401 C406 C405 119.5(3) . . ?
C401 C406 H406 120.2 . . ?
C405 C406 H406 120.2 . . ?
C506 C501 C502 120.1(3) . . ?
C506 C501 Cl3 119.4(3) . . ?
C502 C501 Cl3 120.5(2) . . ?
C503 C502 C501 120.3(3) . . ?
C503 C502 Cl4 119.0(3) . . ?
C501 C502 Cl4 120.7(2) . . ?
C502 C503 C504 119.8(3) . . ?
C502 C503 H503 120.1 . . ?
C504 C503 H503 120.1 . . ?
C505 C504 C503 119.7(3) . . ?
C505 C504 H504 120.2 . . ?
C503 C504 H504 120.2 . . ?
C504 C505 C506 120.9(3) . . ?
C504 C505 H505 119.5 . . ?
C506 C505 H505 119.5 . . ?
C501 C506 C505 119.2(3) . . ?
C501 C506 H506 120.4 . . ?
C505 C506 H506 120.4 . . ?
C802 C801 C806 120.0 . . ?
C802 C801 Cl7 121.3(4) . . ?
C806 C801 Cl7 118.6(4) . . ?
C803 C802 C801 120.0 . . ?
C803 C802 Cl8 118.6(4) . . ?
C801 C802 Cl8 121.3(4) . . ?
C804 C803 C802 120.0 . . ?
C804 C803 H803 120.0 . . ?
C802 C803 H803 120.0 . . ?
C805 C804 C803 120.0 . . ?
C805 C804 H804 120.0 . . ?
C803 C804 H804 120.0 . . ?
C806 C805 C804 120.0 . . ?
C806 C805 H805 120.0 . . ?
C804 C805 H805 120.0 . . ?
C805 C806 C801 120.0 . . ?
C805 C806 H806 120.0 . . ?
C801 C806 H806 120.0 . . ?
C902 C901 C906 120.0 . . ?
C902 C901 Cl9 121.0(4) . . ?
C906 C901 Cl9 118.7(4) . . ?
C903 C902 C901 120.0 . . ?
C903 C902 Cl10 118.8(4) . . ?
C901 C902 Cl10 121.0(4) . . ?
C902 C903 C904 120.0 . . ?
C902 C903 H903 120.0 . . ?
C904 C903 H903 120.0 . . ?
C903 C904 C905 120.0 . . ?
C903 C904 H904 120.0 . . ?
C905 C904 H904 120.0 . . ?
C906 C905 C904 120.0 . . ?
C906 C905 H905 120.0 . . ?
C904 C905 H905 120.0 . . ?
C905 C906 C901 120.0 . . ?
C905 C906 H906 120.0 . . ?
C901 C906 H906 120.0 . . ?
C2S C1S C6S 120.0 . . ?
C2S C1S Cl11 121.2(5) . . ?
C6S C1S Cl11 118.3(5) . . ?
C1S C2S C3S 120.0 . . ?
C1S C2S Cl12 121.3(5) . . ?
C3S C2S Cl12 118.6(4) . . ?
C4S C3S C2S 120.0 . . ?
C4S C3S H3S 120.0 . . ?
C2S C3S H3S 120.0 . . ?
C5S C4S C3S 120.0 . . ?
C5S C4S H4S 120.0 . . ?
C3S C4S H4S 120.0 . . ?
C4S C5S C6S 120.0 . . ?
C4S C5S H5S 120.0 . . ?
C6S C5S H5S 120.0 . . ?
C5S C6S C1S 120.0 . . ?
C5S C6S H6S 120.0 . . ?
C1S C6S H6S 120.0 . . ?
C602 C601 C606 120.0 . . ?
C602 C601 H601 120.0 . . ?
C606 C601 H601 120.0 . . ?
C601 C602 C603 120.0 . . ?
C601 C602 H602 120.0 . . ?
C603 C602 H602 120.0 . . ?
C604 C603 C602 120.0 . . ?
C604 C603 H603 120.0 . . ?
C602 C603 H603 120.0 . . ?
C603 C604 C605 120.0 . . ?
C603 C604 H604 120.0 . . ?
C605 C604 H604 120.0 . . ?
C606 C605 C604 120.0 . . ?
C606 C605 H605 120.0 . . ?
C604 C605 H605 120.0 . . ?
C605 C606 C601 120.0 . . ?
C605 C606 C607 120.9(3) . . ?
C601 C606 C607 119.0(3) . . ?
N601 C607 C606 178.4(6) . . ?
C702 C701 C706 120.0 . . ?
C702 C701 Cl5 121.4(4) . . ?
C706 C701 Cl5 118.6(4) . . ?
C703 C702 C701 120.0 . . ?
C703 C702 Cl6 118.4(4) . . ?
C701 C702 Cl6 121.6(4) . . ?
C704 C703 C702 120.0 . . ?
C704 C703 H703 120.0 . . ?
C702 C703 H703 120.0 . . ?
C703 C704 C705 120.0 . . ?
C703 C704 H704 120.0 . . ?
C705 C704 H704 120.0 . . ?
C706 C705 C704 120.0 . . ?
C706 C705 H705 120.0 . . ?
C704 C705 H705 120.0 . . ?
C705 C706 C701 120.0 . . ?
C705 C706 H706 120.0 . . ?
C701 C706 H706 120.0 . . ?

loop_
_geom_bond_atom_site_label_1
_geom_bond_atom_site_label_2
_geom_bond_distance
_geom_bond_site_symmetry_2
_geom_bond_publ_flag
Mn1 N101 2.082(2) 5_665 ?
Mn1 N101 2.082(2) . ?
Mn1 N102 2.110(2) 5_665 ?
Mn1 N102 2.110(2) . ?
Mn1 N301 2.531(2) . ?
Mn1 N301 2.531(2) 5_665 ?
N101 C102 1.373(4) . ?
N101 C105 1.378(4) . ?
N102 C110 1.372(4) . ?
N102 C107 1.373(4) . ?
C101 C110 1.412(4) 5_665 ?
C101 C102 1.423(4) . ?
C101 C111 1.496(4) . ?
C102 C103 1.441(4) . ?
C103 C104 1.362(4) . ?
C103 H103 0.9500 . ?
C104 C105 1.445(4) . ?
C104 H104 0.9500 . ?
C105 C106 1.400(4) . ?
C106 C107 1.415(4) . ?
C106 C117 1.501(4) . ?
C107 C108 1.445(4) . ?
C108 C109 1.366(4) . ?
C108 H108 0.9500 . ?
C109 C110 1.447(4) . ?
C109 H109 0.9500 . ?
C110 C101 1.412(4) 5_665 ?
C111 C116 1.386(4) . ?
C111 C112 1.397(4) . ?
C112 C113 1.384(4) . ?
C112 H112 0.9500 . ?
C113 C114 1.373(5) . ?
C113 H113 0.9500 . ?
C114 C115 1.377(5) . ?
C114 H114 0.9500 . ?
C115 C116 1.383(4) . ?
C115 H115 0.9500 . ?
C116 H116 0.9500 . ?
C117 C122 1.388(4) . ?
C117 C118 1.390(4) . ?
C118 C119 1.386(5) . ?
C118 H118 0.9500 . ?
C119 C120 1.381(5) . ?
C119 H119 0.9500 . ?
C120 C121 1.383(5) . ?
C120 H120 0.9500 . ?
C121 C122 1.390(4) . ?
C121 H121 0.9500 . ?
C122 H122 0.9500 . ?
C201 C217 1.393(5) . ?
C201 C209 1.438(5) . ?
C201 C224 1.460(5) . ?
C202 C204 1.385(5) . ?
C202 C206 1.449(5) . ?
C202 C213 1.451(5) . ?
C203 C253 1.397(5) . ?
C203 C240 1.449(5) . ?
C203 C229 1.450(5) . ?
C204 C246 1.436(5) . ?
C204 C245 1.463(5) . ?
C205 C255 1.373(5) . ?
C205 C246 1.456(5) . ?
C205 C230 1.460(5) . ?
C206 C240 1.395(5) . ?
C206 C211 1.452(5) . ?
C207 C241 1.395(5) . ?
C207 C239 1.439(5) . ?
C207 C219 1.448(5) . ?
C208 C227 1.400(5) . ?
C208 C225 1.438(5) . ?
C208 C252 1.444(5) . ?
C209 C259 1.395(5) . ?
C209 C214 1.454(5) . ?
C210 C248 1.388(5) . ?
C210 C221 1.449(5) . ?
C210 C252 1.452(5) . ?
C211 C256 1.400(5) . ?
C211 C218 1.437(5) . ?
C212 C237 1.388(5) . ?
C212 C228 1.447(5) . ?
C212 C220 1.452(5) . ?
C213 C236 1.392(5) . ?
C213 C218 1.448(5) . ?
C214 C223 1.385(5) . ?
C214 C247 1.455(5) . ?
C215 C252 1.395(5) . ?
C215 C257 1.448(5) . ?
C215 C220 1.449(5) . ?
C216 C244 1.395(5) . ?
C216 C239 1.447(5) . ?
C216 C248 1.455(5) . ?
C217 C258 1.442(5) . ?
C217 C255 1.449(5) . ?
C218 C239 1.399(5) . ?
C219 C220 1.393(5) . ?
C219 C248 1.448(5) . ?
C221 C260 1.403(5) . ?
C221 C225 1.446(5) . ?
C222 C245 1.382(5) . ?
C222 C240 1.446(5) . ?
C222 C235 1.456(5) . ?
C223 C226 1.440(5) . ?
C223 C234 1.445(5) . ?
C224 C230 1.387(5) . ?
C224 C247 1.445(5) . ?
C225 C233 1.406(5) . ?
C226 C242 1.401(5) . ?
C226 C233 1.437(5) . ?
C227 C238 1.443(5) . ?
C227 C242 1.454(5) . ?
C228 C250 1.394(5) . ?
C228 C257 1.444(5) . ?
C229 C234 1.381(5) . ?
C229 C235 1.438(5) . ?
C230 C245 1.443(5) . ?
C231 C232 1.384(5) . ?
C231 C237 1.455(5) . ?
C231 C251 1.461(5) . ?
C232 C250 1.445(5) . ?
C232 C255 1.455(5) . ?
C233 C249 1.439(5) . ?
C234 C249 1.460(5) . ?
C235 C247 1.394(5) . ?
C236 C251 1.444(5) . ?
C236 C241 1.452(5) . ?
C237 C241 1.442(5) . ?
C238 C257 1.399(5) . ?
C238 C254 1.448(5) . ?
C242 C259 1.448(5) . ?
C243 C249 1.394(5) . ?
C243 C253 1.444(5) . ?
C243 C260 1.452(5) . ?
C244 C260 1.446(5) . ?
C244 C256 1.447(5) . ?
C246 C251 1.400(5) . ?
C250 C258 1.448(5) . ?
C253 C256 1.444(5) . ?
C254 C258 1.389(5) . ?
C254 C259 1.457(5) . ?
N301 C303 1.461(4) . ?
N301 C302 1.463(4) . ?
N301 C301 1.467(4) . ?
N302 C307 1.493(4) . ?
N302 C304 1.500(4) . ?
N302 C306 1.506(4) . ?
N302 C305 1.511(4) . ?
C301 C304 1.526(5) . ?
C301 H30A 0.9900 . ?
C301 H30B 0.9900 . ?
C302 C305 1.527(5) . ?
C302 H30C 0.9900 . ?
C302 H30D 0.9900 . ?
C303 C306 1.519(5) . ?
C303 H30E 0.9900 . ?
C303 H30F 0.9900 . ?
C304 H30G 0.9900 . ?
C304 H30H 0.9900 . ?
C305 H30I 0.9900 . ?
C305 H30J 0.9900 . ?
C306 H30K 0.9900 . ?
C306 H30L 0.9900 . ?
C307 H30M 0.9800 . ?
C307 H30N 0.9800 . ?
C307 H30O 0.9800 . ?
Cl1 C401 1.734(3) . ?
Cl2 C402 1.732(3) . ?
C401 C406 1.386(3) . ?
C401 C402 1.388(3) . ?
C402 C403 1.388(3) . ?
C403 C404 1.386(3) . ?
C403 H403 0.9500 . ?
C404 C405 1.383(3) . ?
C404 H404 0.9500 . ?
C405 C406 1.390(3) . ?
C405 H405 0.9500 . ?
C406 H406 0.9500 . ?
Cl3 C501 1.725(3) . ?
Cl4 C502 1.730(3) . ?
C501 C506 1.387(3) . ?
C501 C502 1.389(3) . ?
C502 C503 1.385(4) . ?
C503 C504 1.394(4) . ?
C503 H503 0.9500 . ?
C504 C505 1.376(4) . ?
C504 H504 0.9500 . ?
C505 C506 1.394(4) . ?
C505 H505 0.9500 . ?
C506 H506 0.9500 . ?
Cl7 C801 1.727(4) . ?
Cl8 C802 1.730(4) . ?
C801 C802 1.3900 . ?
C801 C806 1.3900 . ?
C802 C803 1.3900 . ?
C803 C804 1.3900 . ?
C803 H803 0.9500 . ?
C804 C805 1.3900 . ?
C804 H804 0.9500 . ?
C805 C806 1.3900 . ?
C805 H805 0.9500 . ?
C806 H806 0.9500 . ?
Cl9 C901 1.726(4) . ?
Cl10 C902 1.731(4) . ?
C901 C902 1.3900 . ?
C901 C906 1.3900 . ?
C902 C903 1.3900 . ?
C903 C904 1.3900 . ?
C903 H903 0.9500 . ?
C904 C905 1.3900 . ?
C904 H904 0.9500 . ?
C905 C906 1.3900 . ?
C905 H905 0.9500 . ?
C906 H906 0.9500 . ?
Cl11 C1S 1.729(5) . ?
Cl12 C2S 1.731(5) . ?
C1S C2S 1.3900 . ?
C1S C6S 1.3900 . ?
C2S C3S 1.3900 . ?
C3S C4S 1.3900 . ?
C3S H3S 0.9500 . ?
C4S C5S 1.3900 . ?
C4S H4S 0.9500 . ?
C5S C6S 1.3900 . ?
C5S H5S 0.9500 . ?
C6S H6S 0.9500 . ?
C601 C602 1.3900 . ?
C601 C606 1.3900 . ?
C601 H601 0.9500 . ?
C602 C603 1.3900 . ?
C602 H602 0.9500 . ?
C603 C604 1.3900 . ?
C603 H603 0.9500 . ?
C604 C605 1.3900 . ?
C604 H604 0.9500 . ?
C605 C606 1.3900 . ?
C605 H605 0.9500 . ?
C606 C607 1.443(6) . ?
C607 N601 1.133(7) . ?
Cl5 C701 1.728(4) . ?
Cl6 C702 1.730(4) . ?
C701 C702 1.3900 . ?
C701 C706 1.3900 . ?
C702 C703 1.3900 . ?
C703 C704 1.3900 . ?
C703 H703 0.9500 . ?
C704 C705 1.3900 . ?
C704 H704 0.9500 . ?
C705 C706 1.3900 . ?
C705 H705 0.9500 . ?
C706 H706 0.9500 . ?
